data_4329697
loop_
_publ_author_name
'David Schweinfurth'
'Serhiy Demeshko'
'Marat M. Khusniyarov'
'Sebastian Dechert'
'Venkatanarayana Gurram'
'Michael R. Buchmeiser'
'Franc Meyer'
'Biprajit Sarkar'

_publ_section_title
;
 Capped-Tetrahedrally Coordinated Fe(II) and Co(II) Complexes Using a
 "Click"-Derived Tripodal Ligand: Geometric and Electronic Structures
;
_journal_name_full 'Inorganic Chemistry'
_journal_page_first 7592
_journal_page_last 7597
_journal_paper_doi 10.1021/ic300392e
_journal_volume 51
_journal_year 2012
_chemical_formula_sum 'C60 H60 B2 Cl2 Co2 F8 N20'
_chemical_formula_weight 1423.66
_chemical_name_systematic
; 
 ? 
;
_space_group_IT_number 34
_symmetry_cell_setting orthorhombic
_symmetry_space_group_name_Hall 'P 2 -2n'
_symmetry_space_group_name_H-M 'P n n 2'
_atom_sites_solution_hydrogens geom
_atom_sites_solution_primary direct
_atom_sites_solution_secondary difmap
_audit_creation_method SHELXL-97
_cell_angle_alpha 90.00
_cell_angle_beta 90.00
_cell_angle_gamma 90.00
_cell_formula_units_Z 2
_cell_length_a 12.4903(2)
_cell_length_b 24.7645(5)
_cell_length_c 12.1277(2)
_cell_measurement_reflns_used 6796
_cell_measurement_temperature 100(2)
_cell_measurement_theta_max 28
_cell_measurement_theta_min 1.5
_cell_volume 3751.29(11)
_computing_cell_refinement 'DENZO (W. Minor & Z. Otwinowski)'
_computing_data_collection 'Nonius Collect Software'
_computing_data_reduction 'DENZO & SCALEPACK (W. Minor & Z. Otwinowski)'
_computing_structure_refinement 'SHELXL-97 (Sheldrick, 1997)'
_computing_structure_solution 'SHELXS-97 (Sheldrick, 1990)'
_diffrn_ambient_temperature 100(2)
_diffrn_measured_fraction_theta_full 0.987
_diffrn_measured_fraction_theta_max 0.987
_diffrn_measurement_device_type 'Nonius Kappa-CCD'
_diffrn_measurement_method 'four-circle, ccd detector'
_diffrn_radiation_monochromator graphite
_diffrn_radiation_source 'fine-focus sealed tube'
_diffrn_radiation_type MoK\a
_diffrn_radiation_wavelength 0.71073
_diffrn_reflns_av_R_equivalents 0.0000
_diffrn_reflns_av_sigmaI/netI 0.0604
_diffrn_reflns_limit_h_max 16
_diffrn_reflns_limit_h_min -16
_diffrn_reflns_limit_k_max 32
_diffrn_reflns_limit_k_min -32
_diffrn_reflns_limit_l_max 16
_diffrn_reflns_limit_l_min -15
_diffrn_reflns_number 8897
_diffrn_reflns_theta_full 28.30
_diffrn_reflns_theta_max 28.30
_diffrn_reflns_theta_min 1.83
_exptl_absorpt_coefficient_mu 0.582
_exptl_absorpt_correction_T_max 0.808
_exptl_absorpt_correction_T_min 0.721
_exptl_absorpt_correction_type empirical
_exptl_absorpt_process_details 'SCALEPACK (W. Minor & Z. Otwinowski)'
_exptl_crystal_colour green
_exptl_crystal_density_diffrn 1.260
_exptl_crystal_description block
_exptl_crystal_F_000 1460
_exptl_crystal_size_max 0.58
_exptl_crystal_size_mid 0.51
_exptl_crystal_size_min 0.39
_refine_diff_density_max 0.789
_refine_diff_density_min -0.956
_refine_diff_density_rms 0.072
_refine_ls_abs_structure_details 'Flack H D (1983), Acta Cryst. A39, 876-881'
_refine_ls_abs_structure_Flack 0.384(17)
_refine_ls_extinction_method none
_refine_ls_goodness_of_fit_ref 0.935
_refine_ls_hydrogen_treatment constr
_refine_ls_matrix_type full
_refine_ls_number_parameters 425
_refine_ls_number_reflns 8897
_refine_ls_number_restraints 7
_refine_ls_restrained_S_all 0.969
_refine_ls_R_factor_all 0.0751
_refine_ls_R_factor_gt 0.0520
_refine_ls_shift/su_max 0.001
_refine_ls_shift/su_mean 0.000
_refine_ls_structure_factor_coef Fsqd
_refine_ls_weighting_details 'calc w=1/[\s^2^(Fo^2^)+(0.0626P)^2^+4.6657P] where P=(Fo^2^+2Fc^2^)/3'
_refine_ls_weighting_scheme calc
_refine_ls_wR_factor_gt 0.1182
_refine_ls_wR_factor_ref 0.1262
_reflns_number_gt 6796
_reflns_number_total 8897
_reflns_threshold_expression >2sigma(I)
_cod_data_source_file ic300392e_si_001.cif
_cod_data_source_block c:\x-step\dsaug10
_cod_database_code 4329697

loop_
_symmetry_equiv_pos_as_xyz
'x, y, z'
'-x, -y, z'
'-x+1/2, y+1/2, z+1/2'
'x+1/2, -y+1/2, z+1/2'

loop_
_atom_site_label
_atom_site_type_symbol
_atom_site_fract_x
_atom_site_fract_y
_atom_site_fract_z
_atom_site_U_iso_or_equiv
_atom_site_adp_type
_atom_site_occupancy
_atom_site_symmetry_multiplicity
_atom_site_calc_flag
_atom_site_refinement_flags
Co Co 0.85837(3) 0.225797(16) 0.63316(4) 0.01802(10) Uani 1 1 d .
Cl Cl 0.72462(6) 0.28744(3) 0.63812(9) 0.02341(17) Uani 1 1 d .
N1 N 0.9951(2) 0.16064(11) 0.6293(3) 0.0215(5) Uani 1 1 d .
C10 C 1.0373(3) 0.15915(15) 0.5155(3) 0.0243(8) Uani 1 1 d .
H10B H 0.9947 0.1349 0.4706 0.029 Uiso 1 1 calc R
H10A H 1.1107 0.1463 0.5156 0.029 Uiso 1 1 calc R
C11 C 1.0323(3) 0.21532(17) 0.4700(3) 0.0215(8) Uani 1 1 d .
N11 N 0.9587(2) 0.25060(13) 0.5108(2) 0.0218(6) Uani 1 1 d .
N12 N 0.9632(2) 0.29627(13) 0.4568(2) 0.0248(7) Uani 1 1 d .
N13 N 1.0397(3) 0.28961(13) 0.3809(2) 0.0243(7) Uani 1 1 d .
C12 C 1.0849(3) 0.24068(16) 0.3860(3) 0.0249(8) Uani 1 1 d .
H12A H 1.1397 0.2270 0.3422 0.030 Uiso 1 1 calc R
C13 C 1.0611(3) 0.33306(16) 0.3005(3) 0.0305(9) Uani 1 1 d .
H13B H 0.9936 0.3494 0.2792 0.037 Uiso 1 1 calc R
H13A H 1.0930 0.3174 0.2350 0.037 Uiso 1 1 calc R
C14 C 1.1341(3) 0.37637(16) 0.3439(3) 0.0297(9) Uani 1 1 d .
C15 C 1.1159(6) 0.4301(2) 0.3179(4) 0.0616(17) Uani 1 1 d .
H15A H 1.0532 0.4396 0.2812 0.074 Uiso 1 1 calc R
C16 C 1.1874(8) 0.4692(2) 0.3449(5) 0.097(3) Uani 1 1 d .
H16A H 1.1755 0.5046 0.3225 0.116 Uiso 1 1 calc R
C17 C 1.2763(8) 0.4569(3) 0.4043(5) 0.102(3) Uani 1 1 d .
H17A H 1.3218 0.4844 0.4271 0.122 Uiso 1 1 calc R
C18 C 1.2999(5) 0.4041(3) 0.4313(4) 0.0619(17) Uani 1 1 d .
H18A H 1.3626 0.3957 0.4690 0.074 Uiso 1 1 calc R
C19 C 1.2286(3) 0.36371(19) 0.4014(3) 0.0346(9) Uani 1 1 d .
H19A H 1.2434 0.3280 0.4195 0.042 Uiso 1 1 calc R
C20 C 1.0782(3) 0.17817(16) 0.7090(3) 0.0248(8) Uani 1 1 d .
H20B H 1.1280 0.2027 0.6736 0.030 Uiso 1 1 calc R
H20A H 1.1180 0.1472 0.7357 0.030 Uiso 1 1 calc R
C21 C 1.0235(3) 0.20573(17) 0.8025(3) 0.0233(8) Uani 1 1 d .
N21 N 0.9257(2) 0.22936(12) 0.7850(2) 0.0185(6) Uani 1 1 d .
N22 N 0.8910(2) 0.25288(12) 0.8763(2) 0.0196(6) Uani 1 1 d .
N23 N 0.9672(2) 0.24461(12) 0.9509(2) 0.0210(6) Uani 1 1 d .
C22 C 1.0504(3) 0.21622(15) 0.9088(3) 0.0215(8) Uani 1 1 d .
H22A H 1.1128 0.2061 0.9450 0.026 Uiso 1 1 calc R
C23 C 0.9545(3) 0.26569(15) 1.0636(3) 0.0246(8) Uani 1 1 d .
H23B H 0.9083 0.2972 1.0614 0.029 Uiso 1 1 calc R
H23A H 1.0239 0.2772 1.0907 0.029 Uiso 1 1 calc R
C24 C 0.9083(3) 0.22551(13) 1.1425(4) 0.0236(7) Uani 1 1 d .
C25 C 0.8371(3) 0.24371(18) 1.2226(3) 0.0294(9) Uani 1 1 d .
H25A H 0.8184 0.2801 1.2252 0.035 Uiso 1 1 calc R
C26 C 0.7933(3) 0.2078(2) 1.2992(3) 0.0382(10) Uani 1 1 d .
H26A H 0.7445 0.2201 1.3513 0.046 Uiso 1 1 calc R
C27 C 0.8224(4) 0.15404(19) 1.2976(3) 0.0388(10) Uani 1 1 d .
H27A H 0.7942 0.1300 1.3488 0.047 Uiso 1 1 calc R
C28 C 0.8936(5) 0.13661(19) 1.2194(4) 0.0486(12) Uani 1 1 d .
H28A H 0.9127 0.1003 1.2175 0.058 Uiso 1 1 calc R
C29 C 0.9373(4) 0.17160(15) 1.1435(4) 0.0405(10) Uani 1 1 d .
H29A H 0.9868 0.1589 1.0924 0.049 Uiso 1 1 calc R
C30 C 0.9472(3) 0.10833(15) 0.6610(3) 0.0246(8) Uani 1 1 d .
H30B H 0.9437 0.1051 0.7407 0.030 Uiso 1 1 calc R
H30A H 0.9895 0.0787 0.6323 0.030 Uiso 1 1 calc R
C31 C 0.8362(3) 0.10750(14) 0.6122(3) 0.0227(8) Uani 1 1 d .
N31 N 0.7840(2) 0.15463(13) 0.5989(2) 0.0222(6) Uani 1 1 d .
N32 N 0.6868(2) 0.14653(13) 0.5579(2) 0.0230(6) Uani 1 1 d .
N33 N 0.6778(3) 0.09346(13) 0.5464(3) 0.0260(7) Uani 1 1 d .
C32 C 0.7670(3) 0.06723(16) 0.5787(3) 0.0290(8) Uani 1 1 d .
H32A H 0.7793 0.0302 0.5785 0.035 Uiso 1 1 calc R
C33 C 0.5790(3) 0.07079(18) 0.5008(4) 0.0328(9) Uani 1 1 d .
H33B H 0.5182 0.0888 0.5344 0.039 Uiso 1 1 calc R
H33A H 0.5750 0.0328 0.5199 0.039 Uiso 1 1 calc R
C34 C 0.5714(3) 0.07643(15) 0.3779(3) 0.0272(8) Uani 1 1 d .
C35 C 0.5109(5) 0.1164(2) 0.3327(4) 0.0579(15) Uani 1 1 d .
H35A H 0.4720 0.1396 0.3777 0.069 Uiso 1 1 calc R
C36 C 0.5077(7) 0.1224(2) 0.2172(5) 0.080(2) Uani 1 1 d .
H36A H 0.4667 0.1498 0.1861 0.096 Uiso 1 1 calc R
C37 C 0.5630(5) 0.0890(3) 0.1522(4) 0.0624(16) Uani 1 1 d .
H37A H 0.5632 0.0942 0.0762 0.075 Uiso 1 1 calc R
C38 C 0.6179(6) 0.0483(4) 0.1966(5) 0.099(3) Uani 1 1 d .
H38A H 0.6518 0.0234 0.1508 0.119 Uiso 1 1 calc R
C39 C 0.6252(6) 0.0424(3) 0.3089(5) 0.090(3) Uani 1 1 d .
H39A H 0.6672 0.0150 0.3383 0.108 Uiso 1 1 calc R
B B 0.2972(3) 0.08423(16) 0.6259(6) 0.0348(10) Uani 1 1 d .
F1 F 0.19549(16) 0.06461(8) 0.6396(3) 0.0408(5) Uani 1 1 d .
F2 F 0.3006(3) 0.12634(14) 0.5558(3) 0.0729(11) Uani 1 1 d .
F3 F 0.3269(5) 0.1055(2) 0.7278(4) 0.126(2) Uani 1 1 d .
F4 F 0.3635(3) 0.04387(12) 0.6072(6) 0.141(2) Uani 1 1 d U

loop_
_atom_site_aniso_label
_atom_site_aniso_U_11
_atom_site_aniso_U_22
_atom_site_aniso_U_33
_atom_site_aniso_U_23
_atom_site_aniso_U_13
_atom_site_aniso_U_12
Co 0.01681(19) 0.0251(2) 0.01216(17) -0.0019(2) 0.0017(2) -0.00298(16)
Cl 0.0193(3) 0.0331(4) 0.0178(3) 0.0013(5) 0.0009(5) 0.0022(3)
N1 0.0206(13) 0.0279(14) 0.0159(12) -0.0048(15) 0.0046(16) -0.0011(10)
C10 0.0219(18) 0.029(2) 0.0223(18) -0.0043(15) 0.0056(15) -0.0039(16)
C11 0.023(2) 0.029(2) 0.0126(16) -0.0040(14) 0.0013(15) -0.0032(16)
N11 0.0230(16) 0.0246(16) 0.0177(14) -0.0015(12) 0.0009(12) -0.0050(13)
N12 0.0254(17) 0.0312(17) 0.0178(14) -0.0041(13) 0.0026(12) -0.0111(14)
N13 0.0267(16) 0.0324(17) 0.0137(13) -0.0013(13) 0.0056(12) -0.0091(14)
C12 0.023(2) 0.037(2) 0.0148(16) -0.0049(15) 0.0036(15) -0.0046(17)
C13 0.038(2) 0.035(2) 0.0182(17) 0.0076(16) -0.0006(16) -0.0070(18)
C14 0.043(2) 0.031(2) 0.0150(16) 0.0022(15) 0.0046(16) -0.0083(18)
C15 0.129(5) 0.035(3) 0.021(2) 0.0034(19) -0.015(3) 0.001(3)
C16 0.220(9) 0.031(3) 0.039(3) 0.010(2) -0.032(4) -0.033(4)
C17 0.205(9) 0.064(4) 0.036(3) 0.016(3) -0.038(4) -0.086(5)
C18 0.070(4) 0.087(4) 0.028(2) -0.002(2) 0.009(2) -0.048(3)
C19 0.035(2) 0.044(2) 0.025(2) -0.0072(17) 0.0064(18) -0.0118(19)
C20 0.0168(18) 0.033(2) 0.0249(17) -0.0058(16) -0.0016(15) -0.0045(16)
C21 0.0194(19) 0.025(2) 0.0253(19) 0.0037(16) -0.0008(16) -0.0051(16)
N21 0.0205(15) 0.0223(15) 0.0128(12) -0.0016(12) 0.0000(11) -0.0014(12)
N22 0.0211(15) 0.0227(14) 0.0151(13) -0.0010(11) 0.0004(11) -0.0019(12)
N23 0.0273(16) 0.0228(15) 0.0130(13) -0.0025(11) -0.0042(12) -0.0005(13)
C22 0.0160(17) 0.030(2) 0.0189(18) 0.0023(14) 0.0006(14) -0.0034(15)
C23 0.031(2) 0.0255(19) 0.0175(16) -0.0077(14) -0.0026(15) -0.0021(16)
C24 0.0256(16) 0.0299(16) 0.0153(16) -0.0020(17) 0.0012(18) 0.0018(14)
C25 0.022(2) 0.039(2) 0.0270(19) -0.0048(17) -0.0017(16) 0.0103(17)
C26 0.032(2) 0.056(3) 0.027(2) -0.0025(19) 0.0099(18) 0.006(2)
C27 0.044(3) 0.052(3) 0.0201(19) 0.0046(18) 0.0047(18) -0.010(2)
C28 0.068(3) 0.035(2) 0.043(3) 0.011(2) 0.020(2) 0.007(2)
C29 0.063(3) 0.0317(19) 0.026(2) -0.002(2) 0.013(2) 0.0099(18)
C30 0.0237(18) 0.0256(18) 0.025(2) 0.0015(13) 0.0032(14) -0.0017(14)
C31 0.0231(17) 0.0275(17) 0.017(2) 0.0022(13) 0.0022(13) -0.0044(14)
N31 0.0192(15) 0.0320(17) 0.0154(13) -0.0013(11) 0.0027(11) -0.0070(13)
N32 0.0224(16) 0.0308(17) 0.0159(13) 0.0000(12) -0.0015(12) -0.0094(13)
N33 0.0243(17) 0.0326(18) 0.0210(15) 0.0038(13) 0.0001(13) -0.0134(14)
C32 0.032(2) 0.028(2) 0.0270(19) 0.0075(16) 0.0001(16) -0.0104(17)
C33 0.027(2) 0.035(2) 0.036(2) 0.0060(18) -0.0095(18) -0.0147(18)
C34 0.025(2) 0.0227(18) 0.034(2) -0.0043(16) -0.0061(17) -0.0083(16)
C35 0.088(4) 0.044(3) 0.041(3) -0.012(2) -0.024(3) 0.025(3)
C36 0.150(7) 0.045(3) 0.044(3) 0.004(3) -0.039(4) 0.021(4)
C37 0.065(3) 0.100(4) 0.022(3) 0.009(3) -0.006(2) -0.030(3)
C38 0.063(4) 0.182(8) 0.053(4) -0.059(5) -0.022(3) 0.045(5)
C39 0.102(5) 0.109(6) 0.058(4) -0.051(4) -0.040(4) 0.073(5)
B 0.0233(19) 0.0249(19) 0.056(3) 0.005(3) 0.002(3) -0.0029(15)
F1 0.0278(11) 0.0317(11) 0.0628(15) 0.0009(16) 0.0114(15) -0.0036(8)
F2 0.083(3) 0.060(2) 0.076(2) 0.0338(18) -0.012(2) -0.0280(19)
F3 0.161(5) 0.102(4) 0.115(4) 0.015(3) -0.091(4) -0.062(3)
F4 0.070(2) 0.0349(16) 0.318(7) -0.015(3) 0.134(3) -0.0017(15)

loop_
_atom_type_symbol
_atom_type_description
_atom_type_scat_dispersion_real
_atom_type_scat_dispersion_imag
_atom_type_scat_source
C C 0.0033 0.0016 'International Tables Vol C Tables 4.2.6.8 and 6.1.1.4'
H H 0.0000 0.0000 'International Tables Vol C Tables 4.2.6.8 and 6.1.1.4'
B B 0.0013 0.0007 'International Tables Vol C Tables 4.2.6.8 and 6.1.1.4'
Cl Cl 0.1484 0.1585 'International Tables Vol C Tables 4.2.6.8 and 6.1.1.4'
Co Co 0.3494 0.9721 'International Tables Vol C Tables 4.2.6.8 and 6.1.1.4'
F F 0.0171 0.0103 'International Tables Vol C Tables 4.2.6.8 and 6.1.1.4'
N N 0.0061 0.0033 'International Tables Vol C Tables 4.2.6.8 and 6.1.1.4'

loop_
_geom_angle_atom_site_label_1
_geom_angle_atom_site_label_2
_geom_angle_atom_site_label_3
_geom_angle
N31 Co N21 114.37(12)
N31 Co N11 113.14(12)
N21 Co N11 113.18(13)
N31 Co Cl 104.64(9)
N21 Co Cl 104.65(9)
N11 Co Cl 105.65(9)
N31 Co N1 74.49(11)
N21 Co N1 75.31(12)
N11 Co N1 75.27(12)
Cl Co N1 178.96(7)
C30 N1 C20 111.7(3)
C30 N1 C10 111.5(3)
C20 N1 C10 111.4(3)
C30 N1 Co 107.6(2)
C20 N1 Co 107.1(2)
C10 N1 Co 107.2(2)
N1 C10 C11 107.8(3)
C12 C11 N11 107.5(4)
C12 C11 C10 133.0(4)
N11 C11 C10 119.4(3)
N12 N11 C11 110.1(3)
N12 N11 Co 130.7(2)
C11 N11 Co 119.1(3)
N11 N12 N13 105.6(3)
C12 N13 N12 112.4(3)
C12 N13 C13 128.0(3)
N12 N13 C13 119.6(3)
N13 C12 C11 104.4(3)
N13 C13 C14 113.5(3)
C15 C14 C19 117.7(4)
C15 C14 C13 120.4(4)
C19 C14 C13 121.6(4)
C16 C15 C14 121.4(6)
C17 C16 C15 120.4(6)
C16 C17 C18 120.9(5)
C17 C18 C19 119.0(6)
C18 C19 C14 120.5(5)
N1 C20 C21 108.0(3)
C22 C21 N21 106.7(3)
C22 C21 C20 134.2(4)
N21 C21 C20 119.1(3)
N22 N21 C21 110.4(3)
N22 N21 Co 130.0(2)
C21 N21 Co 119.5(2)
N21 N22 N23 105.5(3)
N22 N23 C22 111.9(3)
N22 N23 C23 120.0(3)
C22 N23 C23 128.1(3)
N23 C22 C21 105.5(3)
N23 C23 C24 113.6(3)
C29 C24 C25 118.3(4)
C29 C24 C23 123.1(4)
C25 C24 C23 118.5(3)
C24 C25 C26 120.5(4)
C27 C26 C25 120.1(4)
C26 C27 C28 119.0(4)
C29 C28 C27 121.5(4)
C28 C29 C24 120.6(4)
N1 C30 C31 106.4(3)
N31 C31 C32 106.7(3)
N31 C31 C30 118.7(3)
C32 C31 C30 134.5(4)
N32 N31 C31 110.9(3)
N32 N31 Co 128.7(2)
C31 N31 Co 120.3(2)
N33 N32 N31 105.4(3)
N32 N33 C32 112.2(3)
N32 N33 C33 119.4(3)
C32 N33 C33 128.4(3)
N33 C32 C31 104.8(3)
N33 C33 C34 113.1(3)
C35 C34 C39 118.4(5)
C35 C34 C33 120.2(4)
C39 C34 C33 121.4(4)
C34 C35 C36 119.6(5)
C37 C36 C35 120.5(5)
C38 C37 C36 119.7(5)
C37 C38 C39 120.9(6)
C38 C39 C34 120.7(6)
F4 B F2 117.3(5)
F4 B F1 109.6(3)
F2 B F1 112.3(4)
F4 B F3 105.8(5)
F2 B F3 105.0(4)
F1 B F3 105.9(5)

loop_
_geom_bond_atom_site_label_1
_geom_bond_atom_site_label_2
_geom_bond_distance
Co N31 2.035(3)
Co N21 2.026(3)
Co N11 2.037(3)
Co Cl 2.2638(8)
Co N1 2.350(3)
N1 C30 1.478(4)
N1 C20 1.484(5)
N1 C10 1.478(5)
C10 C11 1.498(5)
C11 C12 1.365(5)
C11 N11 1.362(5)
N11 N12 1.308(4)
N12 N13 1.338(4)
N13 C12 1.338(5)
N13 C13 1.476(5)
C13 C14 1.503(6)
C14 C15 1.387(6)
C14 C19 1.406(6)
C15 C16 1.358(9)
C16 C17 1.358(11)
C17 C18 1.379(10)
C18 C19 1.388(6)
C20 C21 1.490(5)
C21 C22 1.356(5)
C21 N21 1.370(5)
N21 N22 1.325(4)
N22 N23 1.329(4)
N23 C22 1.354(5)
N23 C23 1.472(4)
C23 C24 1.496(5)
C24 C29 1.384(5)
C24 C25 1.392(6)
C25 C26 1.397(6)
C26 C27 1.380(7)
C27 C28 1.369(7)
C28 C29 1.377(6)
C30 C31 1.507(5)
C31 N31 1.346(5)
C31 C32 1.381(5)
N31 N32 1.328(4)
N32 N33 1.326(4)
N33 C32 1.348(5)
N33 C33 1.465(5)
C33 C34 1.500(6)
C34 C35 1.360(6)
C34 C39 1.364(7)
C35 C36 1.409(7)
C36 C37 1.335(9)
C37 C38 1.335(10)
C38 C39 1.373(9)
B F4 1.318(5)
B F2 1.347(6)
B F1 1.370(5)
B F3 1.394(8)

loop_
_geom_torsion_atom_site_label_1
_geom_torsion_atom_site_label_2
_geom_torsion_atom_site_label_3
_geom_torsion_atom_site_label_4
_geom_torsion
N31 Co N1 C30 -28.2(2)
N21 Co N1 C30 92.9(2)
N11 Co N1 C30 -147.8(3)
Cl Co N1 C30 5(6)
N31 Co N1 C20 -148.4(3)
N21 Co N1 C20 -27.4(2)
N11 Co N1 C20 91.9(2)
Cl Co N1 C20 -115(5)
N31 Co N1 C10 91.8(2)
N21 Co N1 C10 -147.1(2)
N11 Co N1 C10 -27.8(2)
Cl Co N1 C10 125(5)
C30 N1 C10 C11 151.9(3)
C20 N1 C10 C11 -82.6(4)
Co N1 C10 C11 34.4(3)
N1 C10 C11 C12 158.7(4)
N1 C10 C11 N11 -25.9(5)
C12 C11 N11 N12 -0.2(4)
C10 C11 N11 N12 -176.7(3)
C12 C11 N11 Co 176.9(2)
C10 C11 N11 Co 0.4(5)
N31 Co N11 N12 126.0(3)
N21 Co N11 N12 -101.8(3)
Cl Co N11 N12 12.1(3)
N1 Co N11 N12 -168.3(3)
N31 Co N11 C11 -50.3(3)
N21 Co N11 C11 81.8(3)
Cl Co N11 C11 -164.2(3)
N1 Co N11 C11 15.3(3)
C11 N11 N12 N13 0.5(4)
Co N11 N12 N13 -176.2(2)
N11 N12 N13 C12 -0.6(4)
N11 N12 N13 C13 176.3(3)
N12 N13 C12 C11 0.5(4)
C13 N13 C12 C11 -176.1(4)
N11 C11 C12 N13 -0.1(4)
C10 C11 C12 N13 175.6(4)
C12 N13 C13 C14 -100.3(5)
N12 N13 C13 C14 83.4(4)
N13 C13 C14 C15 -141.4(4)
N13 C13 C14 C19 45.5(5)
C19 C14 C15 C16 1.3(7)
C13 C14 C15 C16 -172.1(5)
C14 C15 C16 C17 -4.0(10)
C15 C16 C17 C18 4.9(12)
C16 C17 C18 C19 -3.1(10)
C17 C18 C19 C14 0.4(7)
C15 C14 C19 C18 0.5(6)
C13 C14 C19 C18 173.8(4)
C30 N1 C20 C21 -83.7(4)
C10 N1 C20 C21 150.9(3)
Co N1 C20 C21 33.9(4)
N1 C20 C21 C22 158.2(4)
N1 C20 C21 N21 -25.6(5)
C22 C21 N21 N22 -1.2(4)
C20 C21 N21 N22 -178.4(3)
C22 C21 N21 Co 177.6(2)
C20 C21 N21 Co 0.4(5)
N31 Co N21 N22 -101.3(3)
N11 Co N21 N22 127.1(3)
Cl Co N21 N22 12.6(3)
N1 Co N21 N22 -166.3(3)
N31 Co N21 C21 80.2(3)
N11 Co N21 C21 -51.4(3)
Cl Co N21 C21 -165.9(3)
N1 Co N21 C21 15.2(3)
C21 N21 N22 N23 0.7(4)
Co N21 N22 N23 -177.9(2)
N21 N22 N23 C22 0.1(4)
N21 N22 N23 C23 -180.0(3)
N22 N23 C22 C21 -0.8(4)
C23 N23 C22 C21 179.2(3)
N21 C21 C22 N23 1.2(4)
C20 C21 C22 N23 177.8(4)
N22 N23 C23 C24 94.4(4)
C22 N23 C23 C24 -85.6(5)
N23 C23 C24 C29 40.8(5)
N23 C23 C24 C25 -142.7(4)
C29 C24 C25 C26 -2.3(6)
C23 C24 C25 C26 -178.9(4)
C24 C25 C26 C27 1.5(6)
C25 C26 C27 C28 -0.7(7)
C26 C27 C28 C29 0.7(8)
C27 C28 C29 C24 -1.6(8)
C25 C24 C29 C28 2.4(7)
C23 C24 C29 C28 178.8(4)
C20 N1 C30 C31 153.7(3)
C10 N1 C30 C31 -80.9(3)
Co N1 C30 C31 36.4(3)
N1 C30 C31 N31 -29.8(4)
N1 C30 C31 C32 153.4(4)
C32 C31 N31 N32 -0.7(4)
C30 C31 N31 N32 -178.3(3)
C32 C31 N31 Co -177.8(2)
C30 C31 N31 Co 4.6(4)
N21 Co N31 N32 131.3(3)
N11 Co N31 N32 -97.2(3)
Cl Co N31 N32 17.3(3)
N1 Co N31 N32 -163.2(3)
N21 Co N31 C31 -52.3(3)
N11 Co N31 C31 79.3(3)
Cl Co N31 C31 -166.2(2)
N1 Co N31 C31 13.2(2)
C31 N31 N32 N33 0.6(3)
Co N31 N32 N33 177.3(2)
N31 N32 N33 C32 -0.2(4)
N31 N32 N33 C33 -179.1(3)
N32 N33 C32 C31 -0.2(4)
C33 N33 C32 C31 178.5(4)
N31 C31 C32 N33 0.6(4)
C30 C31 C32 N33 177.6(4)
N32 N33 C33 C34 77.3(5)
C32 N33 C33 C34 -101.3(5)
N33 C33 C34 C35 -100.4(5)
N33 C33 C34 C39 78.9(6)
C39 C34 C35 C36 -1.6(9)
C33 C34 C35 C36 177.7(5)
C34 C35 C36 C37 0.4(11)
C35 C36 C37 C38 3.0(11)
C36 C37 C38 C39 -5.0(12)
C37 C38 C39 C34 3.7(13)
C35 C34 C39 C38 -0.3(11)
C33 C34 C39 C38 -179.6(7)

loop_
_platon_squeeze_void_nr
_platon_squeeze_void_average_x
_platon_squeeze_void_average_y
_platon_squeeze_void_average_z
_platon_squeeze_void_volume
_platon_squeeze_void_count_electrons
_platon_squeeze_void_content
1 0.000 0.000 0.143 384 116 ' '
2 0.500 0.500 -0.357 384 116 ' '
3 0.500 0.000 -0.007 7 1 ' '
4 0.350 0.800 0.100 7 2 ' '
5 0.650 0.200 0.100 8 2 ' '
6 0.000 0.500 0.493 7 1 ' '
7 0.150 0.300 0.600 8 2 ' '
8 0.850 0.700 0.600 7 2 ' '
